data_7717253
loop_
_publ_author_name
'Liu, Mingfeng'
'Mi, Jin-Xiao'
'Zhang, Yinggan'
'Wang, Shuaihua'
'Wu, Shaofan'
'Huang, Ya-Xi'

_publ_section_title
;
 Approach for quality deep-ultraviolet nonlinear optical crystals
 <i>via</i> a substitution strategy of channel species in zeolite.
;
_journal_issue 42
_journal_name_full 'Dalton transactions (Cambridge, England : 2003)'
_journal_page_first 17151
_journal_page_last 17156
_journal_paper_doi 10.1039/d4dt02629b
_journal_volume 53
_journal_year 2024
_chemical_formula_sum 'Cs2 F6 Li3 Na3 O24 P6 Si Zn6'
_chemical_formula_weight 1459.74
_space_group_crystal_system hexagonal
_space_group_IT_number 173
_space_group_name_Hall 'P 6c'
_space_group_name_H-M_alt 'P 63'
_audit_creation_method SHELXL-2018/3
_audit_update_record
;
2024-09-13 deposited with the CCDC.	2024-10-04 downloaded from the CCDC.
;
_cell_angle_alpha 90
_cell_angle_beta 90
_cell_angle_gamma 120
_cell_formula_units_Z 1
_cell_length_a 12.4677(2)
_cell_length_b 12.4677(2)
_cell_length_c 4.98710(10)
_cell_measurement_reflns_used 3772
_cell_measurement_temperature 100(2)
_cell_measurement_theta_max 29.2920
_cell_measurement_theta_min 1.9000
_cell_volume 671.35(2)
_computing_structure_refinement 'SHELXL-2018/3 (Sheldrick, 2018)'
_diffrn_ambient_temperature 100(2)
_diffrn_detector_area_resol_mean 10.0000
_diffrn_measured_fraction_theta_full 0.996
_diffrn_measured_fraction_theta_max 0.911
_diffrn_measurement_device_type 'XtaLAB Synergy, Dualflex, HyPix'
_diffrn_measurement_method '\w scans'
_diffrn_radiation_type MoK\a
_diffrn_radiation_wavelength 0.71073
_diffrn_reflns_av_R_equivalents 0.0501
_diffrn_reflns_av_unetI/netI 0.0372
_diffrn_reflns_Laue_measured_fraction_full 0.996
_diffrn_reflns_Laue_measured_fraction_max 0.911
_diffrn_reflns_limit_h_max 16
_diffrn_reflns_limit_h_min -16
_diffrn_reflns_limit_k_max 16
_diffrn_reflns_limit_k_min -16
_diffrn_reflns_limit_l_max 6
_diffrn_reflns_limit_l_min -6
_diffrn_reflns_number 6161
_diffrn_reflns_point_group_measured_fraction_full 0.995
_diffrn_reflns_point_group_measured_fraction_max 0.874
_diffrn_reflns_theta_full 25.242
_diffrn_reflns_theta_max 29.343
_diffrn_reflns_theta_min 1.886
_exptl_absorpt_coefficient_mu 8.540
_exptl_absorpt_correction_T_max 1.00000
_exptl_absorpt_correction_T_min 0.16350
_exptl_absorpt_correction_type multi-scan
_exptl_absorpt_process_details
;
CrysAlisPro 1.171.41.110a (Rigaku Oxford Diffraction, 2021)
Empirical absorption correction using spherical harmonics,
implemented in SCALE3 ABSPACK scaling algorithm.
;
_exptl_crystal_colour colorless
_exptl_crystal_density_diffrn 3.611
_exptl_crystal_description column
_exptl_crystal_F_000 682
_exptl_crystal_size_max 0.5
_exptl_crystal_size_mid 0.3
_exptl_crystal_size_min 0.15
_refine_diff_density_max 1.740
_refine_diff_density_min -0.696
_refine_diff_density_rms 0.189
_refine_ls_abs_structure_details
;
 Flack x determined using 391 quotients [(I+)-(I-)]/[(I+)+(I-)]
 (Parsons, Flack and Wagner, Acta Cryst. B69 (2013) 249-259).
;
_refine_ls_abs_structure_Flack 0.025(18)
_refine_ls_extinction_coef 0.0054(8)
_refine_ls_extinction_expression Fc^*^=kFc[1+0.001xFc^2^\l^3^/sin(2\q)]^-1/4^
_refine_ls_extinction_method 'SHELXL-2018/3 (Sheldrick 2018)'
_refine_ls_goodness_of_fit_ref 1.099
_refine_ls_hydrogen_treatment undef
_refine_ls_matrix_type full
_refine_ls_number_parameters 81
_refine_ls_number_reflns 1077
_refine_ls_number_restraints 7
_refine_ls_restrained_S_all 1.150
_refine_ls_R_factor_all 0.0349
_refine_ls_R_factor_gt 0.0317
_refine_ls_shift/su_max 0.000
_refine_ls_shift/su_mean 0.000
_refine_ls_structure_factor_coef Fsqd
_refine_ls_weighting_details 'w=1/[\s^2^(Fo^2^)+(0.0190P)^2^+3.6542P] where P=(Fo^2^+2Fc^2^)/3'
_refine_ls_weighting_scheme calc
_refine_ls_wR_factor_gt 0.0650
_refine_ls_wR_factor_ref 0.0667
_reflns_Friedel_coverage 0.732
_reflns_Friedel_fraction_full 0.994
_reflns_Friedel_fraction_max 0.829
_reflns_number_gt 1017
_reflns_number_total 1077
_reflns_threshold_expression 'I > 2\s(I)'
_cod_data_source_file d4dt02629b2.cif
_cod_data_source_block shelx
_cod_depositor_comments 'Adding full bibliography for 7717253.cif.'
_cod_original_cell_volume 671.35(3)
_cod_database_code 7717253
_shelx_shelxl_version_number 2018/3
_shelx_space_group_comment
;
The symmetry employed for this shelxl refinement is uniquely defined
by the following loop, which should always be used as a source of
symmetry information in preference to the above space-group names.
They are only intended as comments.
;

loop_
_space_group_symop_operation_xyz
'x, y, z'
'-y, x-y, z'
'-x+y, -x, z'
'-x, -y, z+1/2'
'y, -x+y, z+1/2'
'x-y, x, z+1/2'

loop_
_atom_site_label
_atom_site_type_symbol
_atom_site_fract_x
_atom_site_fract_y
_atom_site_fract_z
_atom_site_U_iso_or_equiv
_atom_site_adp_type
_atom_site_occupancy
_atom_site_site_symmetry_order
_atom_site_calc_flag
_atom_site_refinement_flags_posn
_atom_site_refinement_flags_adp
_atom_site_refinement_flags_occupancy
_atom_site_disorder_assembly
_atom_site_disorder_group
Cs1 Cs 0.666667 0.333333 0.2901(2) 0.0112(2) Uani 1 3 d S T P . .
Zn1 Zn 0.34682(6) 0.41677(6) 0.3019(3) 0.0052(2) Uani 1 1 d . . . . .
P1 P 0.41060(14) 0.31892(14) 0.8032(8) 0.0043(4) Uani 1 1 d . . . . .
O1 O 0.5477(5) 0.4089(5) 0.7471(14) 0.0111(15) Uani 1 1 d . . . . .
O2 O 0.3850(6) 0.3034(6) 1.1040(12) 0.0101(12) Uani 1 1 d . . . . .
O3 O 0.3759(5) 0.1928(5) 0.6774(12) 0.0077(11) Uani 1 1 d . . . . .
O4 O 0.3287(5) 0.3653(5) 0.6775(12) 0.0083(12) Uani 1 1 d . . . . .
Si1 Si 0.000000 0.000000 0.309(3) 0.0217(19) Uani 0.5 3 d S T P . .
Na1 Na 0.2522(8) 0.1239(6) 1.318(2) 0.035(3) Uani 0.44(2) 1 d . . P . .
Li1 Li 0.2522(8) 0.1239(6) 1.318(2) 0.035(3) Uani 0.56(2) 1 d . . P . .
F1 F 0.9013(11) 0.0185(13) 0.072(3) 0.108(4) Uani 1 1 d . U . . .

loop_
_atom_site_aniso_label
_atom_site_aniso_U_11
_atom_site_aniso_U_22
_atom_site_aniso_U_33
_atom_site_aniso_U_23
_atom_site_aniso_U_13
_atom_site_aniso_U_12
Cs1 0.0131(3) 0.0131(3) 0.0074(4) 0.000 0.000 0.00653(14)
Zn1 0.0052(4) 0.0056(4) 0.0057(4) 0.0011(6) 0.0006(6) 0.0033(3)
P1 0.0051(7) 0.0045(7) 0.0037(8) 0.0008(14) 0.0000(13) 0.0026(6)
O1 0.004(2) 0.009(2) 0.017(5) -0.002(3) 0.005(2) 0.0002(19)
O2 0.014(3) 0.014(3) 0.006(3) -0.001(2) 0.000(2) 0.009(3)
O3 0.009(3) 0.006(3) 0.008(3) -0.002(2) -0.001(2) 0.003(2)
O4 0.013(3) 0.012(3) 0.005(2) 0.000(2) -0.003(2) 0.010(2)
Si1 0.017(2) 0.017(2) 0.031(6) 0.000 0.000 0.0085(10)
Na1 0.078(6) 0.026(4) 0.014(5) 0.002(4) -0.007(5) 0.037(4)
Li1 0.078(6) 0.026(4) 0.014(5) 0.002(4) -0.007(5) 0.037(4)
F1 0.069(6) 0.101(7) 0.188(11) 0.050(7) 0.019(6) 0.068(6)

loop_
_atom_type_symbol
_atom_type_description
_atom_type_scat_dispersion_real
_atom_type_scat_dispersion_imag
_atom_type_scat_source
O O 0.0106 0.0060 'International Tables Vol C Tables 4.2.6.8 and 6.1.1.4'
Li Li -0.0003 0.0001 'International Tables Vol C Tables 4.2.6.8 and 6.1.1.4'
F F 0.0171 0.0103 'International Tables Vol C Tables 4.2.6.8 and 6.1.1.4'
Na Na 0.0362 0.0249 'International Tables Vol C Tables 4.2.6.8 and 6.1.1.4'
Si Si 0.0817 0.0704 'International Tables Vol C Tables 4.2.6.8 and 6.1.1.4'
P P 0.1023 0.0942 'International Tables Vol C Tables 4.2.6.8 and 6.1.1.4'
Cs Cs -0.3680 2.1192 'International Tables Vol C Tables 4.2.6.8 and 6.1.1.4'
Zn Zn 0.2839 1.4301 'International Tables Vol C Tables 4.2.6.8 and 6.1.1.4'

loop_
_geom_angle_atom_site_label_1
_geom_angle_atom_site_label_2
_geom_angle_atom_site_label_3
_geom_angle
_geom_angle_site_symmetry_1
_geom_angle_site_symmetry_3
_geom_angle_publ_flag
O1 Cs1 O1 72.26(18) 3_665 2_655 ?
O1 Cs1 O1 72.26(18) 3_665 . ?
O1 Cs1 O1 72.26(18) 2_655 . ?
O1 Cs1 O1 141.88(6) 3_665 2_654 ?
O1 Cs1 O1 99.06(15) 2_655 2_654 ?
O1 Cs1 O1 141.88(6) . 2_654 ?
O1 Cs1 O1 99.06(15) 3_665 3_664 ?
O1 Cs1 O1 141.88(6) 2_655 3_664 ?
O1 Cs1 O1 141.88(6) . 3_664 ?
O1 Cs1 O1 64.48(16) 2_654 3_664 ?
O1 Cs1 O1 141.88(6) 3_665 1_554 ?
O1 Cs1 O1 141.88(6) 2_655 1_554 ?
O1 Cs1 O1 99.07(15) . 1_554 ?
O1 Cs1 O1 64.48(16) 2_654 1_554 ?
O1 Cs1 O1 64.48(16) 3_664 1_554 ?
O1 Cs1 O2 102.50(14) 3_665 2_654 ?
O1 Cs1 O2 67.55(15) 2_655 2_654 ?
O1 Cs1 O2 138.91(15) . 2_654 ?
O1 Cs1 O2 42.79(14) 2_654 2_654 ?
O1 Cs1 O2 78.91(13) 3_664 2_654 ?
O1 Cs1 O2 107.08(15) 1_554 2_654 ?
O1 Cs1 O2 67.55(15) 3_665 3_664 ?
O1 Cs1 O2 138.91(15) 2_655 3_664 ?
O1 Cs1 O2 102.50(14) . 3_664 ?
O1 Cs1 O2 107.08(15) 2_654 3_664 ?
O1 Cs1 O2 42.79(14) 3_664 3_664 ?
O1 Cs1 O2 78.91(13) 1_554 3_664 ?
O2 Cs1 O2 113.11(9) 2_654 3_664 ?
O1 Cs1 O2 138.91(15) 3_665 1_554 ?
O1 Cs1 O2 102.50(14) 2_655 1_554 ?
O1 Cs1 O2 67.55(15) . 1_554 ?
O1 Cs1 O2 78.91(13) 2_654 1_554 ?
O1 Cs1 O2 107.08(15) 3_664 1_554 ?
O1 Cs1 O2 42.79(14) 1_554 1_554 ?
O2 Cs1 O2 113.11(9) 2_654 1_554 ?
O2 Cs1 O2 113.11(9) 3_664 1_554 ?
O1 Cs1 O3 53.36(13) 3_665 2_655 ?
O1 Cs1 O3 41.90(13) 2_655 2_655 ?
O1 Cs1 O3 100.95(15) . 2_655 ?
O1 Cs1 O3 94.96(13) 2_654 2_655 ?
O1 Cs1 O3 102.71(13) 3_664 2_655 ?
O1 Cs1 O3 158.70(14) 1_554 2_655 ?
O2 Cs1 O3 52.17(13) 2_654 2_655 ?
O2 Cs1 O3 103.62(13) 3_664 2_655 ?
O2 Cs1 O3 142.99(13) 1_554 2_655 ?
O1 Cs1 O3 41.90(13) 3_665 3_665 ?
O1 Cs1 O3 100.95(15) 2_655 3_665 ?
O1 Cs1 O3 53.36(13) . 3_665 ?
O1 Cs1 O3 158.70(14) 2_654 3_665 ?
O1 Cs1 O3 94.96(13) 3_664 3_665 ?
O1 Cs1 O3 102.71(13) 1_554 3_665 ?
O2 Cs1 O3 142.99(13) 2_654 3_665 ?
O2 Cs1 O3 52.17(13) 3_664 3_665 ?
O2 Cs1 O3 103.62(13) 1_554 3_665 ?
O3 Cs1 O3 95.07(13) 2_655 3_665 ?
O1 Cs1 O3 100.95(15) 3_665 . ?
O1 Cs1 O3 53.36(13) 2_655 . ?
O1 Cs1 O3 41.90(13) . . ?
O1 Cs1 O3 102.71(13) 2_654 . ?
O1 Cs1 O3 158.70(14) 3_664 . ?
O1 Cs1 O3 94.96(13) 1_554 . ?
O2 Cs1 O3 103.62(13) 2_654 . ?
O2 Cs1 O3 142.99(13) 3_664 . ?
O2 Cs1 O3 52.17(13) 1_554 . ?
O3 Cs1 O3 95.07(13) 2_655 . ?
O3 Cs1 O3 95.07(13) 3_665 . ?
O1 Zn1 O3 106.7(2) 4_664 6_554 ?
O1 Zn1 O4 114.2(3) 4_664 . ?
O3 Zn1 O4 106.6(2) 6_554 . ?
O1 Zn1 O2 117.9(3) 4_664 1_554 ?
O3 Zn1 O2 104.5(2) 6_554 1_554 ?
O4 Zn1 O2 105.9(2) . 1_554 ?
O1 Zn1 Na1 160.4(2) 4_664 1_554 ?
O3 Zn1 Na1 88.3(2) 6_554 1_554 ?
O4 Zn1 Na1 71.8(2) . 1_554 ?
O2 Zn1 Na1 44.2(2) 1_554 1_554 ?
O1 Zn1 Na1 117.8(2) 4_664 6_553 ?
O3 Zn1 Na1 37.4(2) 6_554 6_553 ?
O4 Zn1 Na1 123.2(2) . 6_553 ?
O2 Zn1 Na1 67.9(2) 1_554 6_553 ?
Na1 Zn1 Na1 67.1(2) 1_554 6_553 ?
O1 Zn1 Na1 130.6(3) 4_664 6_554 ?
O3 Zn1 Na1 71.3(2) 6_554 6_554 ?
O4 Zn1 Na1 35.8(2) . 6_554 ?
O2 Zn1 Na1 109.8(2) 1_554 6_554 ?
Na1 Zn1 Na1 65.7(2) 1_554 6_554 ?
Na1 Zn1 Na1 90.79(17) 6_553 6_554 ?
O1 Zn1 Cs1 58.6(2) 4_664 4_665 ?
O3 Zn1 Cs1 87.21(17) 6_554 4_665 ?
O4 Zn1 Cs1 68.41(17) . 4_665 ?
O2 Zn1 Cs1 168.15(18) 1_554 4_665 ?
Na1 Zn1 Cs1 136.67(18) 1_554 4_665 ?
Na1 Zn1 Cs1 123.93(12) 6_553 4_665 ?
Na1 Zn1 Cs1 72.07(14) 6_554 4_665 ?
O1 Zn1 Cs1 46.68(18) 4_664 4_664 ?
O3 Zn1 Cs1 64.08(17) 6_554 4_664 ?
O4 Zn1 Cs1 143.56(16) . 4_664 ?
O2 Zn1 Cs1 110.52(18) 1_554 4_664 ?
Na1 Zn1 Cs1 138.19(18) 1_554 4_664 ?
Na1 Zn1 Cs1 72.27(15) 6_553 4_664 ?
Na1 Zn1 Cs1 125.34(11) 6_554 4_664 ?
Cs1 Zn1 Cs1 75.791(12) 4_665 4_664 ?
O2 P1 O1 111.1(4) . . ?
O2 P1 O4 108.2(4) . . ?
O1 P1 O4 111.0(4) . . ?
O2 P1 O3 109.7(4) . . ?
O1 P1 O3 108.4(3) . . ?
O4 P1 O3 108.5(4) . . ?
O2 P1 Na1 79.0(3) . 6_554 ?
O1 P1 Na1 151.5(3) . 6_554 ?
O4 P1 Na1 41.7(3) . 6_554 ?
O3 P1 Na1 91.9(3) . 6_554 ?
O2 P1 Na1 128.1(3) . 1_554 ?
O1 P1 Na1 116.4(4) . 1_554 ?
O4 P1 Na1 73.3(3) . 1_554 ?
O3 P1 Na1 35.8(3) . 1_554 ?
Na1 P1 Na1 69.4(2) 6_554 1_554 ?
O2 P1 Cs1 60.9(2) . 1_556 ?
O1 P1 Cs1 59.8(3) . 1_556 ?
O4 P1 Cs1 155.4(3) . 1_556 ?
O3 P1 Cs1 96.1(2) . 1_556 ?
Na1 P1 Cs1 139.5(2) 6_554 1_556 ?
Na1 P1 Cs1 131.18(12) 1_554 1_556 ?
O2 P1 Cs1 137.9(2) . . ?
O1 P1 Cs1 44.0(3) . . ?
O4 P1 Cs1 112.7(3) . . ?
O3 P1 Cs1 66.3(2) . . ?
Na1 P1 Cs1 140.8(2) 6_554 . ?
Na1 P1 Cs1 74.67(17) 1_554 . ?
Cs1 P1 Cs1 77.49(3) 1_556 . ?
P1 O1 Zn1 133.4(4) . 4_665 ?
P1 O1 Cs1 116.0(3) . . ?
Zn1 O1 Cs1 106.7(2) 4_665 . ?
P1 O1 Cs1 97.6(3) . 1_556 ?
Zn1 O1 Cs1 93.0(2) 4_665 1_556 ?
Cs1 O1 Cs1 99.07(15) . 1_556 ?
P1 O2 Zn1 120.8(3) . 1_556 ?
P1 O2 Li1 126.1(4) . . ?
Zn1 O2 Li1 98.8(3) 1_556 . ?
P1 O2 Cs1 96.5(3) . 1_556 ?
Zn1 O2 Cs1 112.6(2) 1_556 1_556 ?
Li1 O2 Cs1 100.3(3) . 1_556 ?
P1 O3 Zn1 128.6(4) . 5 ?
P1 O3 Na1 120.4(4) . 1_554 ?
Zn1 O3 Na1 110.8(3) 5 1_554 ?
P1 O3 Cs1 91.2(3) . . ?
Zn1 O3 Cs1 87.63(19) 5 . ?
Na1 O3 Cs1 95.1(3) 1_554 . ?
P1 O4 Zn1 121.7(4) . . ?
P1 O4 Na1 111.8(4) . 6_554 ?
Zn1 O4 Na1 114.1(4) . 6_554 ?
P1 O4 Cs1 129.2(3) . 4_665 ?
Zn1 O4 Cs1 82.76(17) . 4_665 ?
Na1 O4 Cs1 92.1(3) 6_554 4_665 ?
F1 Si1 F1 81.6(9) 2_545 1_455 ?
F1 Si1 F1 81.6(9) 2_545 3_665 ?
F1 Si1 F1 81.6(9) 1_455 3_665 ?
F1 Si1 F1 177.1(10) 2_545 5_565 ?
F1 Si1 F1 100.6(3) 1_455 5_565 ?
F1 Si1 F1 100.6(3) 3_665 5_565 ?
F1 Si1 F1 100.6(3) 2_545 4_655 ?
F1 Si1 F1 177.1(10) 1_455 4_655 ?
F1 Si1 F1 100.6(3) 3_665 4_655 ?
F1 Si1 F1 77.2(8) 5_565 4_655 ?
F1 Si1 F1 100.6(3) 2_545 6_445 ?
F1 Si1 F1 100.6(3) 1_455 6_445 ?
F1 Si1 F1 177.1(10) 3_665 6_445 ?
F1 Si1 F1 77.2(8) 5_565 6_445 ?
F1 Si1 F1 77.2(8) 4_655 6_445 ?
F1 Si1 Si1 131.0(6) 2_545 4 ?
F1 Si1 Si1 131.0(6) 1_455 4 ?
F1 Si1 Si1 131.0(6) 3_665 4 ?
F1 Si1 Si1 46.1(5) 5_565 4 ?
F1 Si1 Si1 46.1(5) 4_655 4 ?
F1 Si1 Si1 46.1(5) 6_445 4 ?
F1 Si1 Si1 49.0(6) 2_545 4_554 ?
F1 Si1 Si1 49.0(6) 1_455 4_554 ?
F1 Si1 Si1 49.0(6) 3_665 4_554 ?
F1 Si1 Si1 133.9(5) 5_565 4_554 ?
F1 Si1 Si1 133.9(5) 4_655 4_554 ?
F1 Si1 Si1 133.9(5) 6_445 4_554 ?
Si1 Si1 Si1 180.0 4 4_554 ?
F1 Si1 Na1 96.5(6) 2_545 1_554 ?
F1 Si1 Na1 127.3(7) 1_455 1_554 ?
F1 Si1 Na1 46.5(5) 3_665 1_554 ?
F1 Si1 Na1 83.7(5) 5_565 1_554 ?
F1 Si1 Na1 54.5(5) 4_655 1_554 ?
F1 Si1 Na1 131.0(7) 6_445 1_554 ?
Si1 Si1 Na1 89.1(4) 4 1_554 ?
Si1 Si1 Na1 90.9(4) 4_554 1_554 ?
F1 Si1 Na1 46.5(5) 2_545 3_554 ?
F1 Si1 Na1 96.5(6) 1_455 3_554 ?
F1 Si1 Na1 127.3(7) 3_665 3_554 ?
F1 Si1 Na1 131.0(7) 5_565 3_554 ?
F1 Si1 Na1 83.7(5) 4_655 3_554 ?
F1 Si1 Na1 54.5(5) 6_445 3_554 ?
Si1 Si1 Na1 89.1(4) 4 3_554 ?
Si1 Si1 Na1 90.9(4) 4_554 3_554 ?
Na1 Si1 Na1 119.97(2) 1_554 3_554 ?
F1 Si1 Na1 127.3(7) 2_545 2_554 ?
F1 Si1 Na1 46.5(5) 1_455 2_554 ?
F1 Si1 Na1 96.5(6) 3_665 2_554 ?
F1 Si1 Na1 54.5(5) 5_565 2_554 ?
F1 Si1 Na1 131.0(7) 4_655 2_554 ?
F1 Si1 Na1 83.7(5) 6_445 2_554 ?
Si1 Si1 Na1 89.1(4) 4 2_554 ?
Si1 Si1 Na1 90.9(4) 4_554 2_554 ?
Na1 Si1 Na1 119.97(2) 1_554 2_554 ?
Na1 Si1 Na1 119.97(2) 3_554 2_554 ?
F1 Li1 O3 158.0(6) 3_666 1_556 ?
F1 Li1 F1 84.4(5) 3_666 4_656 ?
O3 Li1 F1 90.2(5) 1_556 4_656 ?
F1 Li1 O2 90.4(5) 3_666 . ?
O3 Li1 O2 88.6(4) 1_556 . ?
F1 Li1 O2 163.2(5) 4_656 . ?
F1 Li1 O4 114.4(6) 3_666 5 ?
O3 Li1 O4 87.6(3) 1_556 5 ?
F1 Li1 O4 106.4(4) 4_656 5 ?
O2 Li1 O4 90.3(4) . 5 ?
F1 Li1 Si1 41.4(5) 3_666 1_556 ?
O3 Li1 Si1 127.6(6) 1_556 1_556 ?
F1 Li1 Si1 43.4(5) 4_656 1_556 ?
O2 Li1 Si1 128.0(4) . 1_556 ?
O4 Li1 Si1 122.5(3) 5 1_556 ?
F1 Li1 Zn1 88.0(4) 3_666 1_556 ?
O3 Li1 Zn1 78.1(3) 1_556 1_556 ?
F1 Li1 Zn1 126.5(4) 4_656 1_556 ?
O2 Li1 Zn1 37.05(18) . 1_556 ?
O4 Li1 Zn1 124.7(4) 5 1_556 ?
Si1 Li1 Zn1 107.8(2) 1_556 1_556 ?
F1 Li1 Na1 58.2(4) 3_666 5_554 ?
O3 Li1 Na1 142.2(3) 1_556 5_554 ?
F1 Li1 Na1 82.6(4) 4_656 5_554 ?
O2 Li1 Na1 108.2(3) . 5_554 ?
O4 Li1 Na1 59.6(3) 5 5_554 ?
Si1 Li1 Na1 67.7(3) 1_556 5_554 ?
Zn1 Li1 Na1 134.73(19) 1_556 5_554 ?
F1 Li1 Na1 108.2(4) 3_666 5 ?
O3 Li1 Na1 73.0(2) 1_556 5 ?
F1 Li1 Na1 27.0(3) 4_656 5 ?
O2 Li1 Na1 161.1(3) . 5 ?
O4 Li1 Na1 84.8(3) 5 5 ?
Si1 Li1 Na1 69.0(3) 1_556 5 ?
Zn1 Li1 Na1 137.56(19) 1_556 5 ?
Na1 Li1 Na1 84.95(17) 5_554 5 ?
F1 Li1 Na1 88.9(5) 3_666 6 ?
O3 Li1 Na1 69.5(2) 1_556 6 ?
F1 Li1 Na1 65.5(3) 4_656 6 ?
O2 Li1 Na1 98.5(3) . 6 ?
O4 Li1 Na1 155.1(3) 5 6 ?
Si1 Li1 Na1 69.0(3) 1_556 6 ?
Zn1 Li1 Na1 61.5(2) 1_556 6 ?
Na1 Li1 Na1 136.72(6) 5_554 6 ?
Na1 Li1 Na1 79.40(13) 5 6 ?
F1 Li1 Na1 30.9(4) 3_666 6_554 ?
O3 Li1 Na1 137.1(3) 1_556 6_554 ?
F1 Li1 Na1 110.4(4) 4_656 6_554 ?
O2 Li1 Na1 60.9(3) . 6_554 ?
O4 Li1 Na1 119.4(3) 5 6_554 ?
Si1 Li1 Na1 67.7(3) 1_556 6_554 ?
Zn1 Li1 Na1 59.2(2) 1_556 6_554 ?
Na1 Li1 Na1 79.40(13) 5_554 6_554 ?
Na1 Li1 Na1 136.72(6) 5 6_554 ?
Na1 Li1 Na1 84.95(17) 6 6_554 ?
F1 Li1 Cs1 135.7(5) 3_666 1_556 ?
O3 Li1 Cs1 55.1(2) 1_556 1_556 ?
F1 Li1 Cs1 139.4(5) 4_656 1_556 ?
O2 Li1 Cs1 49.6(2) . 1_556 ?
O4 Li1 Cs1 57.3(2) 5 1_556 ?
Si1 Li1 Cs1 177.1(5) 1_556 1_556 ?
Zn1 Li1 Cs1 71.17(15) 1_556 1_556 ?
Na1 Li1 Cs1 110.95(17) 5_554 1_556 ?
Na1 Li1 Cs1 113.58(16) 5 1_556 ?
Na1 Li1 Cs1 112.31(17) 6 1_556 ?
Na1 Li1 Cs1 109.70(16) 6_554 1_556 ?
Si1 F1 Si1 84.9(4) 1_655 4_654 ?
Si1 F1 Na1 92.0(8) 1_655 2_654 ?
Si1 F1 Na1 148.7(8) 4_654 2_654 ?
Si1 F1 Na1 129.5(7) 1_655 4_653 ?
Si1 F1 Na1 82.1(7) 4_654 4_653 ?
Na1 F1 Na1 122.1(5) 2_654 4_653 ?

loop_
_geom_bond_atom_site_label_1
_geom_bond_atom_site_label_2
_geom_bond_distance
_geom_bond_site_symmetry_2
_geom_bond_publ_flag
Cs1 O1 3.111(6) 3_665 ?
Cs1 O1 3.111(6) 2_655 ?
Cs1 O1 3.111(6) . ?
Cs1 O1 3.438(7) 2_654 ?
Cs1 O1 3.438(7) 3_664 ?
Cs1 O1 3.438(7) 1_554 ?
Cs1 O2 3.468(6) 2_654 ?
Cs1 O2 3.468(6) 3_664 ?
Cs1 O2 3.468(6) 1_554 ?
Cs1 O3 3.687(6) 2_655 ?
Cs1 O3 3.687(6) 3_665 ?
Cs1 O3 3.687(6) . ?
Zn1 O1 1.916(5) 4_664 ?
Zn1 O3 1.943(6) 6_554 ?
Zn1 O4 1.956(6) . ?
Zn1 O2 1.968(6) 1_554 ?
Zn1 Na1 3.228(6) 1_554 ?
Zn1 Na1 3.444(9) 6_553 ?
Zn1 Na1 3.560(9) 6_554 ?
P1 O2 1.526(8) . ?
P1 O1 1.530(5) . ?
P1 O4 1.536(6) . ?
P1 O3 1.540(6) . ?
P1 Na1 3.187(6) 6_554 ?
P1 Na1 3.295(10) 1_554 ?
O2 Li1 2.277(10) . ?
O3 Na1 2.235(11) 1_554 ?
O4 Na1 2.281(9) 6_554 ?
Si1 F1 1.804(15) 2_545 ?
Si1 F1 1.804(15) 1_455 ?
Si1 F1 1.804(15) 3_665 ?
Si1 F1 1.888(17) 5_565 ?
Si1 F1 1.888(17) 4_655 ?
Si1 F1 1.888(17) 6_445 ?
Si1 Si1 2.49355(6) 4 ?
Si1 Si1 2.49355(5) 4_554 ?
Si1 Na1 2.724(8) 1_554 ?
Si1 Na1 2.724(8) 3_554 ?
Si1 Na1 2.724(8) 2_554 ?
Li1 F1 1.978(18) 3_666 ?
Li1 F1 2.240(18) 4_656 ?
